data_4132481
loop_
_publ_author_name
'Hara, Naofumi'
'Saito, Teruhiko'
'Semba, Kazuhiko'
'Kuriakose, Nishamol'
'Zheng, Hong'
'Sakaki, Shigeyoshi'
'Nakao, Yoshiaki'

_publ_section_title
;
 Rhodium Complexes Bearing PAlP Pincer Ligands.
;
_journal_issue 23
_journal_name_full 'Journal of the American Chemical Society'
_journal_page_first 7070
_journal_page_last 7073
_journal_paper_doi 10.1021/jacs.8b04199
_journal_volume 140
_journal_year 2018
_chemical_formula_moiety 'C28 H45 Al Cl4 N3 P2 Rh'
_chemical_formula_sum 'C28 H45 Al Cl4 N3 P2 Rh'
_chemical_formula_weight 757.33
_space_group_crystal_system triclinic
_space_group_IT_number 2
_space_group_name_Hall '-P 1'
_space_group_name_H-M_alt 'P -1'
_atom_sites_solution_hydrogens geom
_atom_sites_solution_primary direct
_atom_sites_solution_secondary difmap
_cell_angle_alpha 79.115(4)
_cell_angle_beta 76.906(4)
_cell_angle_gamma 81.612(4)
_cell_formula_units_Z 2
_cell_length_a 11.1835(15)
_cell_length_b 12.0058(16)
_cell_length_c 13.1647(17)
_cell_measurement_reflns_used 5095
_cell_measurement_temperature 143
_cell_measurement_theta_max 27.49
_cell_measurement_theta_min 3.09
_cell_volume 1680.8(4)
_computing_cell_refinement CrystalClear
_computing_data_collection 'CrystalClear (Rigaku/MSC Inc., 2006)'
_computing_data_reduction CrystalClear
_computing_molecular_graphics 'CrystalStructure 4.2'
_computing_publication_material 'CrystalStructure 4.2 (Rigaku, 2015)'
_computing_structure_refinement 'SHELXL97 (Sheldrick, 2008)'
_computing_structure_solution 'SIR2011 (Burla, et al., 2012)'
_diffrn_ambient_temperature 143
_diffrn_detector_area_resol_mean 7.314
_diffrn_measured_fraction_theta_full 0.961
_diffrn_measured_fraction_theta_max 0.961
_diffrn_measurement_device_type 'Rigaku Saturn70'
_diffrn_measurement_method \w
_diffrn_radiation_type 'Mo K\a'
_diffrn_radiation_wavelength 0.71075
_diffrn_reflns_av_R_equivalents 0.0364
_diffrn_reflns_Laue_measured_fraction_full 0.000
_diffrn_reflns_Laue_measured_fraction_max 0.000
_diffrn_reflns_limit_h_max 14
_diffrn_reflns_limit_h_min -14
_diffrn_reflns_limit_k_max 15
_diffrn_reflns_limit_k_min -13
_diffrn_reflns_limit_l_max 15
_diffrn_reflns_limit_l_min -16
_diffrn_reflns_number 13691
_diffrn_reflns_point_group_measured_fraction_full 0.000
_diffrn_reflns_point_group_measured_fraction_max 0.000
_diffrn_reflns_theta_full 27.490
_diffrn_reflns_theta_max 27.490
_diffrn_reflns_theta_min 3.085
_diffrn_standards_number 0
_exptl_absorpt_coefficient_mu 0.969
_exptl_absorpt_correction_T_max 0.917
_exptl_absorpt_correction_T_min 0.817
_exptl_absorpt_correction_type multi-scan
_exptl_absorpt_process_details 'REQAB (Rigaku, 1998)'
_exptl_crystal_colour yellow
_exptl_crystal_density_diffrn 1.496
_exptl_crystal_density_method 'not measured'
_exptl_crystal_description prism
_exptl_crystal_F_000 780.00
_exptl_crystal_size_max 0.151
_exptl_crystal_size_mid 0.119
_exptl_crystal_size_min 0.089
_refine_diff_density_max 0.71
_refine_diff_density_min -0.51
_refine_ls_extinction_method none
_refine_ls_goodness_of_fit_ref 0.948
_refine_ls_hydrogen_treatment constr
_refine_ls_number_parameters 352
_refine_ls_number_reflns 7407
_refine_ls_number_restraints 0
_refine_ls_R_factor_all 0.0426
_refine_ls_R_factor_gt 0.0310
_refine_ls_shift/su_max 0.000
_refine_ls_structure_factor_coef Fsqd
_refine_ls_weighting_details 'w = 1/[\s^2^(Fo^2^)+(0.0208P)^2^] where P=(Fo^2^+2Fc^2^)/3'
_refine_ls_weighting_scheme calc
_refine_ls_wR_factor_gt 0.0615
_refine_ls_wR_factor_ref 0.0652
_reflns_number_gt 5678
_reflns_number_total 7407
_reflns_threshold_expression F^2^>2.0\s(F^2^)
_cod_data_source_file ja8b04199_si_002.cif
_cod_data_source_block 15_07_013a
_cod_database_code 4132481

loop_
_space_group_symop_id
_space_group_symop_operation_xyz
1 +X,+Y,+Z
2 -X,-Y,-Z

loop_
_atom_site_label
_atom_site_type_symbol
_atom_site_fract_x
_atom_site_fract_y
_atom_site_fract_z
_atom_site_U_iso_or_equiv
_atom_site_adp_type
_atom_site_occupancy
_atom_site_symmetry_multiplicity
_atom_site_calc_flag
_atom_site_refinement_flags
Rh1 Rh 0.057319(17) 0.074072(16) 0.365978(15) 0.01110(5) Uani 1 1 d .
Cl1 Cl 0.05413(6) 0.25261(5) 0.53732(5) 0.01830(13) Uani 1 1 d .
Cl2 Cl 0.13521(5) -0.05490(5) 0.50784(5) 0.01612(13) Uani 1 1 d .
Cl3 Cl -0.04061(8) 0.62829(8) 0.20921(7) 0.0417(2) Uani 1 1 d .
Cl4 Cl -0.29508(9) 0.64621(9) 0.18396(8) 0.0539(3) Uani 1 1 d .
P1 P -0.03844(6) 0.18911(5) 0.24815(5) 0.01351(14) Uani 1 1 d .
P2 P 0.24657(6) 0.04229(5) 0.26377(5) 0.01264(13) Uani 1 1 d .
Al1 Al 0.15211(7) 0.25242(6) 0.37288(6) 0.01205(15) Uani 1 1 d .
N1 N 0.11634(18) 0.34159(17) 0.24726(15) 0.0137(4) Uani 1 1 d .
N2 N 0.24054(18) 0.39672(17) 0.37795(15) 0.0123(4) Uani 1 1 d .
N3 N 0.31667(18) 0.18611(17) 0.35886(15) 0.0130(4) Uani 1 1 d .
C1 C -0.0584(3) 0.1076(2) 0.1477(2) 0.0216(6) Uani 1 1 d .
H1 H 0.0203 0.0563 0.1335 0.026 Uiso 1 1 calc R
C2 C -0.1940(2) 0.2557(2) 0.3034(2) 0.0173(5) Uani 1 1 d .
H2 H -0.2411 0.1933 0.3489 0.021 Uiso 1 1 calc R
C3 C -0.0740(3) 0.1747(3) 0.0387(2) 0.0322(7) Uani 1 1 d .
H3C H -0.0073 0.2237 0.0107 0.039 Uiso 1 1 calc R
H4A H -0.1537 0.2219 0.0459 0.039 Uiso 1 1 calc R
H5B H -0.0708 0.1211 -0.0097 0.039 Uiso 1 1 calc R
C4 C -0.1584(3) 0.0273(3) 0.1957(2) 0.0330(7) Uani 1 1 d .
H6B H -0.1504 -0.0317 0.1515 0.040 Uiso 1 1 calc R
H7C H -0.2401 0.0709 0.1992 0.040 Uiso 1 1 calc R
H8A H -0.1488 -0.0088 0.2670 0.040 Uiso 1 1 calc R
C5 C -0.2698(3) 0.3153(2) 0.2206(2) 0.0269(7) Uani 1 1 d .
H9C H -0.2775 0.2608 0.1762 0.032 Uiso 1 1 calc R
H10A H -0.2280 0.3793 0.1763 0.032 Uiso 1 1 calc R
H11B H -0.3521 0.3439 0.2565 0.032 Uiso 1 1 calc R
C6 C -0.1837(2) 0.3387(2) 0.3747(2) 0.0199(6) Uani 1 1 d .
H12C H -0.1324 0.3980 0.3337 0.024 Uiso 1 1 calc R
H13B H -0.1458 0.2974 0.4331 0.024 Uiso 1 1 calc R
H14A H -0.2662 0.3740 0.4030 0.024 Uiso 1 1 calc R
C7 C 0.0431(2) 0.3132(2) 0.17930(19) 0.0166(5) Uani 1 1 d .
H15A H 0.0976 0.2953 0.1125 0.020 Uiso 1 1 calc R
H16B H -0.0173 0.3790 0.1619 0.020 Uiso 1 1 calc R
C8 C 0.2045(2) 0.4160(2) 0.19975(19) 0.0150(5) Uani 1 1 d .
C9 C 0.2294(2) 0.4669(2) 0.0929(2) 0.0197(6) Uani 1 1 d .
H17 H 0.1795 0.4553 0.0471 0.024 Uiso 1 1 calc R
C10 C 0.3261(2) 0.5341(2) 0.0537(2) 0.0237(6) Uani 1 1 d .
H18 H 0.3415 0.5675 -0.0188 0.028 Uiso 1 1 calc R
C11 C 0.3999(3) 0.5530(2) 0.1181(2) 0.0248(6) Uani 1 1 d .
H19 H 0.4670 0.5976 0.0900 0.030 Uiso 1 1 calc R
C12 C 0.3751(2) 0.5061(2) 0.2251(2) 0.0190(6) Uani 1 1 d .
H20 H 0.4245 0.5197 0.2706 0.023 Uiso 1 1 calc R
C13 C 0.2793(2) 0.4401(2) 0.26461(19) 0.0150(5) Uani 1 1 d .
C14 C 0.1624(2) 0.4919(2) 0.4269(2) 0.0181(6) Uani 1 1 d .
H21A H 0.0899 0.5147 0.3946 0.022 Uiso 1 1 calc R
H22B H 0.2103 0.5569 0.4153 0.022 Uiso 1 1 calc R
H23C H 0.1356 0.4666 0.5029 0.022 Uiso 1 1 calc R
C15 C 0.3436(2) 0.3449(2) 0.42921(19) 0.0140(5) Uani 1 1 d .
C16 C 0.3926(2) 0.3970(2) 0.49252(19) 0.0184(6) Uani 1 1 d .
H24 H 0.3609 0.4720 0.5051 0.022 Uiso 1 1 calc R
C17 C 0.4901(2) 0.3379(2) 0.5383(2) 0.0204(6) Uani 1 1 d .
H25 H 0.5239 0.3719 0.5835 0.025 Uiso 1 1 calc R
C18 C 0.5365(2) 0.2302(2) 0.5171(2) 0.0200(6) Uani 1 1 d .
H26 H 0.6049 0.1918 0.5456 0.024 Uiso 1 1 calc R
C19 C 0.4855(2) 0.1765(2) 0.4550(2) 0.0185(6) Uani 1 1 d .
H27 H 0.5192 0.1022 0.4412 0.022 Uiso 1 1 calc R
C20 C 0.3845(2) 0.2319(2) 0.41273(19) 0.0137(5) Uani 1 1 d .
C21 C 0.3547(2) 0.0693(2) 0.34059(19) 0.0131(5) Uani 1 1 d .
H28A H 0.3482 0.0159 0.4083 0.016 Uiso 1 1 calc R
H29B H 0.4408 0.0612 0.3003 0.016 Uiso 1 1 calc R
C22 C 0.2811(2) -0.1124(2) 0.2590(2) 0.0171(6) Uani 1 1 d .
H30 H 0.2694 -0.1499 0.3346 0.021 Uiso 1 1 calc R
C23 C 0.3049(2) 0.1264(2) 0.13079(19) 0.0208(6) Uani 1 1 d .
H31 H 0.2552 0.2027 0.1303 0.025 Uiso 1 1 calc R
C24 C 0.1891(3) -0.1607(2) 0.2132(2) 0.0259(6) Uani 1 1 d .
H32C H 0.1053 -0.1260 0.2388 0.031 Uiso 1 1 calc R
H33A H 0.1933 -0.2436 0.2356 0.031 Uiso 1 1 calc R
H34B H 0.2096 -0.1435 0.1359 0.031 Uiso 1 1 calc R
C25 C 0.4150(2) -0.1507(2) 0.2100(2) 0.0233(6) Uani 1 1 d .
H35A H 0.4278 -0.2342 0.2194 0.028 Uiso 1 1 calc R
H36B H 0.4708 -0.1228 0.2448 0.028 Uiso 1 1 calc R
H37C H 0.4320 -0.1196 0.1344 0.028 Uiso 1 1 calc R
C26 C 0.2813(3) 0.0800(3) 0.0369(2) 0.0319(7) Uani 1 1 d .
H38B H 0.1931 0.0730 0.0469 0.038 Uiso 1 1 calc R
H39C H 0.3283 0.0048 0.0325 0.038 Uiso 1 1 calc R
H40A H 0.3077 0.1324 -0.0286 0.038 Uiso 1 1 calc R
C27 C 0.4399(3) 0.1510(3) 0.1094(2) 0.0304(7) Uani 1 1 d .
H41A H 0.4520 0.1897 0.1650 0.037 Uiso 1 1 calc R
H42C H 0.4600 0.2001 0.0407 0.037 Uiso 1 1 calc R
H43B H 0.4941 0.0791 0.1088 0.037 Uiso 1 1 calc R
C28 C -0.1933(3) 0.6854(3) 0.2518(3) 0.0413(8) Uani 1 1 d .
H44A H -0.1973 0.7696 0.2409 0.050 Uiso 1 1 calc R
H45B H -0.2199 0.6584 0.3285 0.050 Uiso 1 1 calc R

loop_
_atom_site_aniso_label
_atom_site_aniso_U_11
_atom_site_aniso_U_22
_atom_site_aniso_U_33
_atom_site_aniso_U_23
_atom_site_aniso_U_13
_atom_site_aniso_U_12
Rh1 0.01205(10) 0.01171(10) 0.00961(10) -0.00130(7) -0.00327(7) -0.00042(7)
Cl1 0.0211(3) 0.0206(3) 0.0130(3) -0.0044(3) 0.0001(2) -0.0051(3)
Cl2 0.0124(3) 0.0189(3) 0.0146(3) 0.0026(2) -0.0034(2) 0.0006(2)
Cl3 0.0353(5) 0.0447(5) 0.0424(5) -0.0032(4) -0.0049(4) -0.0059(4)
Cl4 0.0443(5) 0.0620(6) 0.0583(6) -0.0137(5) -0.0220(5) 0.0089(5)
P1 0.0154(3) 0.0149(3) 0.0114(3) -0.0018(3) -0.0063(3) 0.0000(3)
P2 0.0130(3) 0.0135(3) 0.0114(3) -0.0039(3) -0.0017(2) 0.0000(2)
Al1 0.0133(4) 0.0115(4) 0.0112(4) -0.0016(3) -0.0028(3) -0.0006(3)
N1 0.0156(11) 0.0133(10) 0.0128(11) -0.0004(9) -0.0043(8) -0.0040(8)
N2 0.0136(10) 0.0112(10) 0.0117(10) -0.0027(8) -0.0014(8) -0.0009(8)
N3 0.0146(11) 0.0125(10) 0.0128(10) -0.0040(8) -0.0037(8) -0.0005(8)
C1 0.0285(15) 0.0221(14) 0.0180(14) -0.0060(12) -0.0112(12) -0.0016(12)
C2 0.0143(13) 0.0165(13) 0.0208(14) 0.0007(11) -0.0069(11) -0.0002(10)
C3 0.047(2) 0.0364(18) 0.0193(15) -0.0043(14) -0.0193(14) -0.0053(15)
C4 0.044(2) 0.0324(17) 0.0334(18) -0.0094(14) -0.0218(15) -0.0112(15)
C5 0.0249(15) 0.0269(15) 0.0308(17) -0.0037(13) -0.0144(13) 0.0040(12)
C6 0.0168(13) 0.0174(13) 0.0231(14) -0.0033(11) -0.0008(11) 0.0013(11)
C7 0.0163(13) 0.0195(13) 0.0132(13) -0.0002(11) -0.0033(10) -0.0019(10)
C8 0.0170(13) 0.0097(11) 0.0169(13) -0.0010(10) -0.0033(10) 0.0018(10)
C9 0.0226(14) 0.0208(14) 0.0148(13) 0.0010(11) -0.0055(11) -0.0019(11)
C10 0.0274(15) 0.0231(14) 0.0155(14) 0.0030(12) -0.0001(12) -0.0014(12)
C11 0.0232(15) 0.0205(14) 0.0269(16) 0.0018(12) 0.0011(12) -0.0069(12)
C12 0.0192(14) 0.0154(13) 0.0221(14) -0.0035(11) -0.0034(11) -0.0020(11)
C13 0.0172(13) 0.0116(12) 0.0142(13) -0.0008(10) -0.0023(10) 0.0015(10)
C14 0.0182(14) 0.0148(12) 0.0213(14) -0.0075(11) -0.0033(11) 0.0026(10)
C15 0.0138(12) 0.0145(12) 0.0134(13) 0.0007(10) -0.0025(10) -0.0046(10)
C16 0.0207(14) 0.0146(12) 0.0204(14) -0.0029(11) -0.0024(11) -0.0062(11)
C17 0.0198(14) 0.0228(14) 0.0231(15) -0.0050(12) -0.0095(11) -0.0071(11)
C18 0.0188(14) 0.0209(14) 0.0222(15) 0.0016(12) -0.0103(11) -0.0056(11)
C19 0.0177(13) 0.0159(12) 0.0214(14) -0.0013(11) -0.0045(11) -0.0017(10)
C20 0.0119(12) 0.0158(12) 0.0122(12) -0.0009(10) 0.0012(10) -0.0048(10)
C21 0.0128(12) 0.0125(12) 0.0144(13) -0.0035(10) -0.0032(10) -0.0003(9)
C22 0.0220(14) 0.0129(12) 0.0176(13) -0.0053(11) -0.0068(11) 0.0024(10)
C23 0.0233(14) 0.0208(14) 0.0143(13) -0.0010(11) 0.0010(11) 0.0011(11)
C24 0.0313(16) 0.0189(14) 0.0314(17) -0.0062(13) -0.0133(13) -0.0016(12)
C25 0.0248(15) 0.0204(14) 0.0249(15) -0.0101(12) -0.0042(12) 0.0043(12)
C26 0.0333(17) 0.0443(19) 0.0156(15) -0.0046(14) -0.0020(12) -0.0014(15)
C27 0.0314(17) 0.0349(17) 0.0199(15) -0.0017(13) 0.0074(12) -0.0110(14)
C28 0.044(2) 0.040(2) 0.040(2) -0.0137(16) -0.0051(16) 0.0002(16)

loop_
_atom_type_symbol
_atom_type_description
_atom_type_scat_dispersion_real
_atom_type_scat_dispersion_imag
_atom_type_scat_source
H H 0.0000 0.0000
;
International Tables for Crystallography
(Vol. C, Table 6.1.1.4)
;
N N 0.0061 0.0033
;
International Tables for Crystallography
(Vol. C, Tables 4.2.6.8 and 6.1.1.4)
;
C C 0.0033 0.0016
;
International Tables for Crystallography
(Vol. C, Tables 4.2.6.8 and 6.1.1.4)
;
P P 0.1023 0.0942
;
International Tables for Crystallography
(Vol. C, Tables 4.2.6.8 and 6.1.1.4)
;
Al Al 0.0645 0.0514
;
International Tables for Crystallography
(Vol. C, Tables 4.2.6.8 and 6.1.1.4)
;
Rh Rh -1.1178 0.9187
;
International Tables for Crystallography
(Vol. C, Tables 4.2.6.8 and 6.1.1.4)
;
Cl Cl 0.1484 0.1585
;
International Tables for Crystallography
(Vol. C, Tables 4.2.6.8 and 6.1.1.4)
;

loop_
_geom_angle_atom_site_label_1
_geom_angle_atom_site_label_2
_geom_angle_atom_site_label_3
_geom_angle
_geom_angle_site_symmetry_1
_geom_angle_site_symmetry_3
P1 Rh1 P2 100.02(3) . .
P1 Rh1 Cl2 91.41(2) . 2_556
P2 Rh1 Cl2 164.84(2) . 2_556
P1 Rh1 Cl2 172.61(2) . .
P2 Rh1 Cl2 87.03(2) . .
Cl2 Rh1 Cl2 81.27(2) 2_556 .
P1 Rh1 Al1 84.33(3) . .
P2 Rh1 Al1 79.23(2) . .
Cl2 Rh1 Al1 112.05(2) 2_556 .
Cl2 Rh1 Al1 99.25(2) . .
Rh1 Cl2 Rh1 98.73(2) 2_556 .
C7 P1 C2 102.73(11) . .
C7 P1 C1 108.34(12) . .
C2 P1 C1 106.60(12) . .
C7 P1 Rh1 113.93(8) . .
C2 P1 Rh1 115.10(8) . .
C1 P1 Rh1 109.60(8) . .
C21 P2 C22 103.50(11) . .
C21 P2 C23 101.54(12) . .
C22 P2 C23 110.12(12) . .
C21 P2 Rh1 104.90(8) . .
C22 P2 Rh1 108.76(9) . .
C23 P2 Rh1 125.45(8) . .
N3 Al1 N1 113.50(9) . .
N3 Al1 N2 80.02(9) . .
N1 Al1 N2 82.89(8) . .
N3 Al1 Cl1 113.86(7) . .
N1 Al1 Cl1 130.06(7) . .
N2 Al1 Cl1 90.43(6) . .
N3 Al1 Rh1 97.04(7) . .
N1 Al1 Rh1 98.42(7) . .
N2 Al1 Rh1 177.06(6) . .
Cl1 Al1 Rh1 90.73(3) . .
C8 N1 C7 116.5(2) . .
C8 N1 Al1 112.00(15) . .
C7 N1 Al1 126.98(16) . .
C15 N2 C13 113.58(19) . .
C15 N2 C14 114.52(19) . .
C13 N2 C14 106.97(18) . .
C15 N2 Al1 102.73(14) . .
C13 N2 Al1 101.14(14) . .
C14 N2 Al1 117.32(16) . .
C20 N3 C21 117.58(19) . .
C20 N3 Al1 113.37(16) . .
C21 N3 Al1 122.93(16) . .
C4 C1 C3 112.4(2) . .
C4 C1 P1 110.14(19) . .
C3 C1 P1 117.9(2) . .
C4 C1 H1 105.1 . .
C3 C1 H1 105.1 . .
P1 C1 H1 105.1 . .
C6 C2 C5 110.1(2) . .
C6 C2 P1 110.02(16) . .
C5 C2 P1 114.82(19) . .
C6 C2 H2 107.2 . .
C5 C2 H2 107.2 . .
P1 C2 H2 107.2 . .
C1 C3 H3C 109.5 . .
C1 C3 H4A 109.5 . .
H3C C3 H4A 109.5 . .
C1 C3 H5B 109.5 . .
H3C C3 H5B 109.5 . .
H4A C3 H5B 109.5 . .
C1 C4 H6B 109.5 . .
C1 C4 H7C 109.5 . .
H6B C4 H7C 109.5 . .
C1 C4 H8A 109.5 . .
H6B C4 H8A 109.5 . .
H7C C4 H8A 109.5 . .
C2 C5 H9C 109.5 . .
C2 C5 H10A 109.5 . .
H9C C5 H10A 109.5 . .
C2 C5 H11B 109.5 . .
H9C C5 H11B 109.5 . .
H10A C5 H11B 109.5 . .
C2 C6 H12C 109.5 . .
C2 C6 H13B 109.5 . .
H12C C6 H13B 109.5 . .
C2 C6 H14A 109.5 . .
H12C C6 H14A 109.5 . .
H13B C6 H14A 109.5 . .
N1 C7 P1 109.13(16) . .
N1 C7 H15A 109.9 . .
P1 C7 H15A 109.9 . .
N1 C7 H16B 109.9 . .
P1 C7 H16B 109.9 . .
H15A C7 H16B 108.3 . .
N1 C8 C9 126.5(2) . .
N1 C8 C13 116.7(2) . .
C9 C8 C13 116.8(2) . .
C10 C9 C8 120.8(2) . .
C10 C9 H17 119.6 . .
C8 C9 H17 119.6 . .
C11 C10 C9 121.1(2) . .
C11 C10 H18 119.5 . .
C9 C10 H18 119.5 . .
C10 C11 C12 119.3(3) . .
C10 C11 H19 120.3 . .
C12 C11 H19 120.3 . .
C13 C12 C11 119.9(2) . .
C13 C12 H20 120.0 . .
C11 C12 H20 120.0 . .
C12 C13 C8 122.1(2) . .
C12 C13 N2 122.9(2) . .
C8 C13 N2 114.9(2) . .
N2 C14 H21A 109.5 . .
N2 C14 H22B 109.5 . .
H21A C14 H22B 109.5 . .
N2 C14 H23C 109.5 . .
H21A C14 H23C 109.5 . .
H22B C14 H23C 109.5 . .
C16 C15 C20 121.9(2) . .
C16 C15 N2 124.6(2) . .
C20 C15 N2 113.4(2) . .
C15 C16 C17 119.2(2) . .
C15 C16 H24 120.4 . .
C17 C16 H24 120.4 . .
C18 C17 C16 119.4(2) . .
C18 C17 H25 120.3 . .
C16 C17 H25 120.3 . .
C17 C18 C19 121.5(2) . .
C17 C18 H26 119.2 . .
C19 C18 H26 119.2 . .
C18 C19 C20 119.9(2) . .
C18 C19 H27 120.1 . .
C20 C19 H27 120.1 . .
N3 C20 C19 126.7(2) . .
N3 C20 C15 115.5(2) . .
C19 C20 C15 117.8(2) . .
N3 C21 P2 104.36(15) . .
N3 C21 H28A 110.9 . .
P2 C21 H28A 110.9 . .
N3 C21 H29B 110.9 . .
P2 C21 H29B 110.9 . .
H28A C21 H29B 108.9 . .
C25 C22 C24 111.9(2) . .
C25 C22 P2 114.98(18) . .
C24 C22 P2 113.77(17) . .
C25 C22 H30 105.0 . .
C24 C22 H30 105.0 . .
P2 C22 H30 105.0 . .
C27 C23 C26 109.7(2) . .
C27 C23 P2 115.43(18) . .
C26 C23 P2 114.80(19) . .
C27 C23 H31 105.3 . .
C26 C23 H31 105.3 . .
P2 C23 H31 105.3 . .
C22 C24 H32C 109.5 . .
C22 C24 H33A 109.5 . .
H32C C24 H33A 109.5 . .
C22 C24 H34B 109.5 . .
H32C C24 H34B 109.5 . .
H33A C24 H34B 109.5 . .
C22 C25 H35A 109.5 . .
C22 C25 H36B 109.5 . .
H35A C25 H36B 109.5 . .
C22 C25 H37C 109.5 . .
H35A C25 H37C 109.5 . .
H36B C25 H37C 109.5 . .
C23 C26 H38B 109.5 . .
C23 C26 H39C 109.5 . .
H38B C26 H39C 109.5 . .
C23 C26 H40A 109.5 . .
H38B C26 H40A 109.5 . .
H39C C26 H40A 109.5 . .
C23 C27 H41A 109.5 . .
C23 C27 H42C 109.5 . .
H41A C27 H42C 109.5 . .
C23 C27 H43B 109.5 . .
H41A C27 H43B 109.5 . .
H42C C27 H43B 109.5 . .
Cl3 C28 Cl4 112.08(17) . .
Cl3 C28 H44A 109.2 . .
Cl4 C28 H44A 109.2 . .
Cl3 C28 H45B 109.2 . .
Cl4 C28 H45B 109.2 . .
H44A C28 H45B 107.9 . .

loop_
_geom_bond_atom_site_label_1
_geom_bond_atom_site_label_2
_geom_bond_distance
_geom_bond_site_symmetry_2
Rh1 P1 2.2300(6) .
Rh1 P2 2.2591(7) .
Rh1 Cl2 2.4142(7) 2_556
Rh1 Cl2 2.4281(6) .
Rh1 Al1 2.5487(8) .
Cl1 Al1 2.1939(10) .
Cl2 Rh1 2.4141(7) 2_556
Cl3 C28 1.752(3) .
Cl4 C28 1.758(3) .
P1 C7 1.840(3) .
P1 C2 1.853(3) .
P1 C1 1.855(3) .
P2 C21 1.839(2) .
P2 C22 1.851(2) .
P2 C23 1.875(3) .
Al1 N3 1.879(2) .
Al1 N1 1.883(2) .
Al1 N2 2.135(2) .
N1 C8 1.389(3) .
N1 C7 1.454(3) .
N2 C15 1.468(3) .
N2 C13 1.471(3) .
N2 C14 1.488(3) .
N3 C20 1.376(3) .
N3 C21 1.453(3) .
C1 C4 1.531(4) .
C1 C3 1.541(4) .
C1 H1 1.0000 .
C2 C6 1.524(3) .
C2 C5 1.538(3) .
C2 H2 1.0000 .
C3 H3C 0.9800 .
C3 H4A 0.9800 .
C3 H5B 0.9800 .
C4 H6B 0.9800 .
C4 H7C 0.9800 .
C4 H8A 0.9800 .
C5 H9C 0.9800 .
C5 H10A 0.9800 .
C5 H11B 0.9800 .
C6 H12C 0.9800 .
C6 H13B 0.9800 .
C6 H14A 0.9800 .
C7 H15A 0.9900 .
C7 H16B 0.9900 .
C8 C9 1.406(3) .
C8 C13 1.414(3) .
C9 C10 1.389(4) .
C9 H17 0.9500 .
C10 C11 1.378(4) .
C10 H18 0.9500 .
C11 C12 1.395(4) .
C11 H19 0.9500 .
C12 C13 1.373(3) .
C12 H20 0.9500 .
C14 H21A 0.9800 .
C14 H22B 0.9800 .
C14 H23C 0.9800 .
C15 C16 1.375(3) .
C15 C20 1.408(3) .
C16 C17 1.402(3) .
C16 H24 0.9500 .
C17 C18 1.376(4) .
C17 H25 0.9500 .
C18 C19 1.388(4) .
C18 H26 0.9500 .
C19 C20 1.398(3) .
C19 H27 0.9500 .
C21 H28A 0.9900 .
C21 H29B 0.9900 .
C22 C25 1.530(3) .
C22 C24 1.533(3) .
C22 H30 1.0000 .
C23 C27 1.534(4) .
C23 C26 1.536(4) .
C23 H31 1.0000 .
C24 H32C 0.9800 .
C24 H33A 0.9800 .
C24 H34B 0.9800 .
C25 H35A 0.9800 .
C25 H36B 0.9800 .
C25 H37C 0.9800 .
C26 H38B 0.9800 .
C26 H39C 0.9800 .
C26 H40A 0.9800 .
C27 H41A 0.9800 .
C27 H42C 0.9800 .
C27 H43B 0.9800 .
C28 H44A 0.9900 .
C28 H45B 0.9900 .

loop_
_geom_torsion_atom_site_label_1
_geom_torsion_atom_site_label_2
_geom_torsion_atom_site_label_3
_geom_torsion_atom_site_label_4
_geom_torsion
_geom_torsion_site_symmetry_1
_geom_torsion_site_symmetry_4
P1 Rh1 Cl2 Rh1 -7.4(2) . 2_556
P2 Rh1 Cl2 Rh1 -170.33(3) . 2_556
Cl2 Rh1 Cl2 Rh1 0.0 2_556 2_556
Al1 Rh1 Cl2 Rh1 111.09(3) . 2_556
P2 Rh1 P1 C7 -52.87(9) . .
Cl2 Rh1 P1 C7 137.13(9) 2_556 .
Cl2 Rh1 P1 C7 144.4(2) . .
Al1 Rh1 P1 C7 25.11(9) . .
P2 Rh1 P1 C2 -171.18(9) . .
Cl2 Rh1 P1 C2 18.82(9) 2_556 .
Cl2 Rh1 P1 C2 26.1(2) . .
Al1 Rh1 P1 C2 -93.20(9) . .
P2 Rh1 P1 C1 68.70(10) . .
Cl2 Rh1 P1 C1 -101.30(10) 2_556 .
Cl2 Rh1 P1 C1 -94.0(2) . .
Al1 Rh1 P1 C1 146.68(10) . .
P1 Rh1 P2 C21 130.61(8) . .
Cl2 Rh1 P2 C21 -90.98(12) 2_556 .
Cl2 Rh1 P2 C21 -51.59(8) . .
Al1 Rh1 P2 C21 48.41(8) . .
P1 Rh1 P2 C22 -119.18(9) . .
Cl2 Rh1 P2 C22 19.23(13) 2_556 .
Cl2 Rh1 P2 C22 58.63(8) . .
Al1 Rh1 P2 C22 158.63(9) . .
P1 Rh1 P2 C23 14.28(11) . .
Cl2 Rh1 P2 C23 152.69(12) 2_556 .
Cl2 Rh1 P2 C23 -167.92(11) . .
Al1 Rh1 P2 C23 -67.92(11) . .
P1 Rh1 Al1 N3 -131.78(7) . .
P2 Rh1 Al1 N3 -30.42(7) . .
Cl2 Rh1 Al1 N3 139.00(7) 2_556 .
Cl2 Rh1 Al1 N3 54.74(7) . .
P1 Rh1 Al1 N1 -16.67(7) . .
P2 Rh1 Al1 N1 84.69(7) . .
Cl2 Rh1 Al1 N1 -105.89(7) 2_556 .
Cl2 Rh1 Al1 N1 169.85(7) . .
P1 Rh1 Al1 N2 -132.8(12) . .
P2 Rh1 Al1 N2 -31.5(12) . .
Cl2 Rh1 Al1 N2 138.0(12) 2_556 .
Cl2 Rh1 Al1 N2 53.7(12) . .
P1 Rh1 Al1 Cl1 114.06(3) . .
P2 Rh1 Al1 Cl1 -144.58(3) . .
Cl2 Rh1 Al1 Cl1 24.84(3) 2_556 .
Cl2 Rh1 Al1 Cl1 -59.42(3) . .
N3 Al1 N1 C8 -47.62(19) . .
N2 Al1 N1 C8 28.21(16) . .
Cl1 Al1 N1 C8 112.76(16) . .
Rh1 Al1 N1 C8 -149.12(15) . .
N3 Al1 N1 C7 107.6(2) . .
N2 Al1 N1 C7 -176.6(2) . .
Cl1 Al1 N1 C7 -92.1(2) . .
Rh1 Al1 N1 C7 6.1(2) . .
N3 Al1 N2 C15 -32.32(15) . .
N1 Al1 N2 C15 -147.79(15) . .
Cl1 Al1 N2 C15 81.85(14) . .
Rh1 Al1 N2 C15 -31.3(13) . .
N3 Al1 N2 C13 85.23(14) . .
N1 Al1 N2 C13 -30.23(14) . .
Cl1 Al1 N2 C13 -160.60(13) . .
Rh1 Al1 N2 C13 86.3(12) . .
N3 Al1 N2 C14 -158.88(17) . .
N1 Al1 N2 C14 85.65(17) . .
Cl1 Al1 N2 C14 -44.71(16) . .
Rh1 Al1 N2 C14 -157.8(11) . .
N1 Al1 N3 C20 110.62(17) . .
N2 Al1 N3 C20 32.95(17) . .
Cl1 Al1 N3 C20 -53.06(18) . .
Rh1 Al1 N3 C20 -146.99(16) . .
N1 Al1 N3 C21 -97.64(19) . .
N2 Al1 N3 C21 -175.30(19) . .
Cl1 Al1 N3 C21 98.68(18) . .
Rh1 Al1 N3 C21 4.75(18) . .
C7 P1 C1 C4 -162.38(18) . .
C2 P1 C1 C4 -52.4(2) . .
Rh1 P1 C1 C4 72.75(19) . .
C7 P1 C1 C3 -31.6(2) . .
C2 P1 C1 C3 78.3(2) . .
Rh1 P1 C1 C3 -156.5(2) . .
C7 P1 C2 C6 -57.71(19) . .
C1 P1 C2 C6 -171.54(17) . .
Rh1 P1 C2 C6 66.70(19) . .
C7 P1 C2 C5 67.1(2) . .
C1 P1 C2 C5 -46.7(2) . .
Rh1 P1 C2 C5 -168.48(16) . .
C8 N1 C7 P1 166.07(17) . .
Al1 N1 C7 P1 11.9(3) . .
C2 P1 C7 N1 97.71(17) . .
C1 P1 C7 N1 -149.74(17) . .
Rh1 P1 C7 N1 -27.48(19) . .
C7 N1 C8 C9 0.4(4) . .
Al1 N1 C8 C9 158.4(2) . .
C7 N1 C8 C13 -177.5(2) . .
Al1 N1 C8 C13 -19.5(3) . .
N1 C8 C9 C10 -175.6(2) . .
C13 C8 C9 C10 2.2(4) . .
C8 C9 C10 C11 -0.3(4) . .
C9 C10 C11 C12 -1.5(4) . .
C10 C11 C12 C13 1.1(4) . .
C11 C12 C13 C8 1.0(4) . .
C11 C12 C13 N2 -174.1(2) . .
N1 C8 C13 C12 175.5(2) . .
C9 C8 C13 C12 -2.6(4) . .
N1 C8 C13 N2 -9.1(3) . .
C9 C8 C13 N2 172.8(2) . .
C15 N2 C13 C12 -47.1(3) . .
C14 N2 C13 C12 80.2(3) . .
Al1 N2 C13 C12 -156.5(2) . .
C15 N2 C13 C8 137.4(2) . .
C14 N2 C13 C8 -95.2(2) . .
Al1 N2 C13 C8 28.1(2) . .
C13 N2 C15 C16 102.8(3) . .
C14 N2 C15 C16 -20.5(3) . .
Al1 N2 C15 C16 -148.9(2) . .
C13 N2 C15 C20 -80.8(3) . .
C14 N2 C15 C20 155.9(2) . .
Al1 N2 C15 C20 27.6(2) . .
C20 C15 C16 C17 3.0(4) . .
N2 C15 C16 C17 179.1(2) . .
C15 C16 C17 C18 1.4(4) . .
C16 C17 C18 C19 -2.8(4) . .
C17 C18 C19 C20 -0.2(4) . .
C21 N3 C20 C19 -1.9(4) . .
Al1 N3 C20 C19 151.5(2) . .
C21 N3 C20 C15 -179.5(2) . .
Al1 N3 C20 C15 -26.2(3) . .
C18 C19 C20 N3 -173.2(2) . .
C18 C19 C20 C15 4.4(4) . .
C16 C15 C20 N3 172.0(2) . .
N2 C15 C20 N3 -4.6(3) . .
C16 C15 C20 C19 -5.9(4) . .
N2 C15 C20 C19 177.6(2) . .
C20 N3 C21 P2 -178.05(17) . .
Al1 N3 C21 P2 31.3(2) . .
C22 P2 C21 N3 -171.72(16) . .
C23 P2 C21 N3 74.07(17) . .
Rh1 P2 C21 N3 -57.75(16) . .
C21 P2 C22 C25 -58.0(2) . .
C23 P2 C22 C25 49.8(2) . .
Rh1 P2 C22 C25 -169.19(15) . .
C21 P2 C22 C24 171.12(19) . .
C23 P2 C22 C24 -81.0(2) . .
Rh1 P2 C22 C24 60.0(2) . .
C21 P2 C23 C27 22.3(2) . .
C22 P2 C23 C27 -86.9(2) . .
Rh1 P2 C23 C27 140.12(17) . .
C21 P2 C23 C26 151.33(19) . .
C22 P2 C23 C26 42.1(2) . .
Rh1 P2 C23 C26 -90.8(2) . .
